data_4350810
loop_
_publ_author_name
'Zhang, Chuan-Lei'
'Xu, Heng'
'Song, Xiao-Wei'
'Meng, Yan'
'Chen, Jing-Juan'

_publ_section_title
;
 Three d10 coordination polymers based on rigid ligands with flexible
 functional groups: Syntheses, structures and luminescence
;
_journal_name_full 'Inorganic Chemistry Communications'
_journal_page_first 229
_journal_page_last 233
_journal_paper_doi 10.1016/j.inoche.2017.09.003
_journal_volume 84
_journal_year 2017
_chemical_formula_sum 'C25 H23 Cd N O9'
_chemical_formula_weight 593.84
_space_group_IT_number 2
_space_group_name_Hall '-P 1'
_space_group_name_H-M_alt 'P -1'
_symmetry_cell_setting triclinic
_symmetry_space_group_name_H-M 'P -1'
_atom_sites_solution_hydrogens geom
_atom_sites_solution_primary direct
_atom_sites_solution_secondary difmap
_audit_creation_method SHELXL-97
_cell_angle_alpha 92.377(7)
_cell_angle_beta 93.131(7)
_cell_angle_gamma 102.762(8)
_cell_formula_units_Z 2
_cell_length_a 6.174(3)
_cell_length_b 11.730(6)
_cell_length_c 17.670(9)
_cell_measurement_reflns_used 6423
_cell_measurement_temperature 293(2)
_cell_measurement_theta_max 27.64
_cell_measurement_theta_min 2.31
_cell_volume 1244.3(11)
_computing_cell_refinement 'Bruker SMART'
_computing_data_collection 'Bruker SMART'
_computing_data_reduction 'Bruker SAINT'
_computing_molecular_graphics 'Bruker SHELXTL'
_computing_publication_material 'Bruker SHELXTL'
_computing_structure_refinement 'SHELXL-97 (Sheldrick, 1997)'
_computing_structure_solution 'SHELXS-97 (Sheldrick, 1990)'
_diffrn_ambient_temperature 293(2)
_diffrn_measured_fraction_theta_full 0.960
_diffrn_measured_fraction_theta_max 0.960
_diffrn_measurement_device_type 'CCD area detector'
_diffrn_measurement_method 'phi and omega scans'
_diffrn_radiation_monochromator graphite
_diffrn_radiation_source 'fine-focus sealed tube'
_diffrn_radiation_type MoK\a
_diffrn_radiation_wavelength 0.71073
_diffrn_reflns_av_R_equivalents 0.0522
_diffrn_reflns_av_sigmaI/netI 0.0712
_diffrn_reflns_limit_h_max 6
_diffrn_reflns_limit_h_min -7
_diffrn_reflns_limit_k_max 14
_diffrn_reflns_limit_k_min -14
_diffrn_reflns_limit_l_max 22
_diffrn_reflns_limit_l_min -22
_diffrn_reflns_number 9371
_diffrn_reflns_theta_full 26.37
_diffrn_reflns_theta_max 26.37
_diffrn_reflns_theta_min 1.78
_exptl_absorpt_coefficient_mu 0.931
_exptl_absorpt_correction_T_max 0.7938
_exptl_absorpt_correction_T_min 0.7425
_exptl_absorpt_correction_type multi-scan
_exptl_absorpt_process_details 'SADABS; Bruker, 2000'
_exptl_crystal_colour colourless
_exptl_crystal_density_diffrn 1.585
_exptl_crystal_density_meas 1.585
_exptl_crystal_density_method 'not measured'
_exptl_crystal_description block
_exptl_crystal_F_000 600
_exptl_crystal_size_max 0.34
_exptl_crystal_size_mid 0.30
_exptl_crystal_size_min 0.26
_refine_diff_density_max 2.831
_refine_diff_density_min -1.197
_refine_diff_density_rms 0.202
_refine_ls_extinction_method none
_refine_ls_goodness_of_fit_ref 1.222
_refine_ls_hydrogen_treatment mixed
_refine_ls_matrix_type full
_refine_ls_number_parameters 329
_refine_ls_number_reflns 4873
_refine_ls_number_restraints 0
_refine_ls_restrained_S_all 1.222
_refine_ls_R_factor_all 0.0785
_refine_ls_R_factor_gt 0.0744
_refine_ls_shift/su_max 0.000
_refine_ls_shift/su_mean 0.000
_refine_ls_structure_factor_coef Fsqd
_refine_ls_weighting_details 'calc w=1/[\s^2^(Fo^2^)+(0.0875P)^2^+9.0174P] where P=(Fo^2^+2Fc^2^)/3'
_refine_ls_weighting_scheme calc
_refine_ls_wR_factor_gt 0.2133
_refine_ls_wR_factor_ref 0.2160
_reflns_number_gt 4484
_reflns_number_total 4873
_reflns_threshold_expression >2sigma(I)
_cod_data_source_file Inorg6Chem-Commun-2017-84-229.cif
_cod_data_source_block 3
_cod_depositor_comments
;
The following automatic conversions were performed:

data item '_symmetry_cell_setting' value 'Triclinic' was changed to
'triclinic' in accordance with the built-in table derived from the
CIF Core dictionary named 'cif_core.dic' version 2.4.5 last updated
on 2014-11-21.

Automatic conversion script
Id: cif_fix_values 8738 2021-04-28 16:35:53Z antanas 
;
_cod_original_sg_symbol_H-M 'P-1   '
_cod_database_code 4350810

loop_
_symmetry_equiv_pos_as_xyz
'x, y, z'
'-x, -y, -z'

loop_
_atom_site_label
_atom_site_type_symbol
_atom_site_fract_x
_atom_site_fract_y
_atom_site_fract_z
_atom_site_U_iso_or_equiv
_atom_site_adp_type
_atom_site_occupancy
_atom_site_symmetry_multiplicity
_atom_site_calc_flag
_atom_site_refinement_flags
_atom_site_disorder_assembly
_atom_site_disorder_group
Cd1 Cd 0.50645(8) 0.14573(5) 0.04717(3) 0.0259(2) Uani 1 1 d . . .
O4 O 0.5046(9) 0.0563(5) -0.0756(3) 0.0338(12) Uani 1 1 d . . .
O3 O 0.2070(10) 0.1253(6) -0.0547(3) 0.0402(14) Uani 1 1 d . . .
O6 O 0.8797(10) 0.1674(6) 0.0424(4) 0.0407(14) Uani 1 1 d . . .
O2 O 0.5878(10) 0.2318(6) 0.1732(4) 0.0402(14) Uani 1 1 d . . .
O5 O 0.5430(13) 0.3359(6) 0.0103(5) 0.061(2) Uani 1 1 d . . .
O1 O 0.2416(9) 0.1559(6) 0.1331(3) 0.0369(13) Uani 1 1 d . . .
O7 O -0.0705(13) 0.5508(6) 0.3505(4) 0.0491(16) Uani 1 1 d . . .
O8 O 0.3917(11) 0.1557(7) -0.4506(4) 0.0495(18) Uani 1 1 d . . .
C1 C 0.3840(13) 0.2159(7) 0.1821(4) 0.0289(15) Uani 1 1 d . . .
C2 C 0.0828(13) 0.2354(7) 0.2686(4) 0.0303(16) Uani 1 1 d . . .
H2 H -0.0160 0.1780 0.2383 0.036 Uiso 1 1 calc R . .
C8 C -0.0370(14) 0.5283(7) 0.4251(5) 0.0327(16) Uani 1 1 d . . .
C9 C 0.0717(13) 0.4389(7) 0.4398(4) 0.0304(16) Uani 1 1 d . . .
C12 C 0.0677(12) 0.0201(7) -0.4219(4) 0.0289(15) Uani 1 1 d . . .
C13 C 0.0456(12) 0.0747(7) -0.2103(4) 0.0290(15) Uani 1 1 d . . .
H13 H -0.0556 0.0915 -0.1768 0.035 Uiso 1 1 calc R . .
C14 C 0.2543(12) 0.0632(7) -0.1821(4) 0.0262(14) Uani 1 1 d . . .
C15 C 0.1363(12) 0.0359(7) -0.3389(4) 0.0287(15) Uani 1 1 d . . .
C3 C 0.3024(13) 0.2672(7) 0.2516(4) 0.0291(15) Uani 1 1 d . . .
C16 C 0.4002(12) 0.0356(8) -0.2331(4) 0.0323(17) Uani 1 1 d . . .
H16 H 0.5378 0.0242 -0.2151 0.039 Uiso 1 1 calc R . .
C17 C 0.3231(12) 0.0813(7) -0.0990(4) 0.0268(15) Uani 1 1 d . . .
C18 C 0.3433(13) 0.0248(8) -0.3111(5) 0.0358(18) Uani 1 1 d . . .
H18 H 0.4460 0.0100 -0.3446 0.043 Uiso 1 1 calc R . .
C4 C 0.1527(13) 0.3756(7) 0.3759(4) 0.0300(15) Uani 1 1 d . . .
C5 C 0.0083(14) 0.2883(7) 0.3304(5) 0.0348(17) Uani 1 1 d . . .
H5 H -0.1398 0.2652 0.3417 0.042 Uiso 1 1 calc R . .
C19 C -0.0133(12) 0.0617(7) -0.2869(4) 0.0306(16) Uani 1 1 d . . .
H19 H -0.1534 0.0701 -0.3045 0.037 Uiso 1 1 calc R . .
C20 C -0.1333(12) -0.0560(7) -0.4468(4) 0.0304(16) Uani 1 1 d . . .
H20 H -0.2240 -0.0947 -0.4112 0.037 Uiso 1 1 calc R . .
C21 C 0.2012(13) 0.0752(7) -0.4769(5) 0.0324(16) Uani 1 1 d . . .
C6 C 0.4499(13) 0.3516(9) 0.2985(5) 0.041(2) Uani 1 1 d . . .
H6 H 0.5999 0.3714 0.2890 0.049 Uiso 1 1 calc R . .
C10 C 0.1077(14) 0.4120(7) 0.5148(5) 0.0339(17) Uani 1 1 d . . .
H10 H 0.1810 0.3525 0.5250 0.041 Uiso 1 1 calc R . .
C7 C 0.3730(15) 0.4060(9) 0.3592(5) 0.045(2) Uani 1 1 d . . .
H7 H 0.4715 0.4640 0.3892 0.054 Uiso 1 1 calc R . .
C22 C 0.5538(16) 0.1973(10) -0.5014(6) 0.052(3) Uani 1 1 d . . .
H22A H 0.5978 0.1324 -0.5261 0.079 Uiso 1 1 calc R . .
H22B H 0.6809 0.2471 -0.4742 0.079 Uiso 1 1 calc R . .
H22C H 0.4937 0.2411 -0.5388 0.079 Uiso 1 1 calc R . .
C11 C -0.142(3) 0.6548(11) 0.3339(7) 0.065(3) Uani 1 1 d . . .
H11A H -0.2926 0.6475 0.3474 0.098 Uiso 1 1 calc R . .
H11B H -0.1336 0.6669 0.2806 0.098 Uiso 1 1 calc R . .
H11C H -0.0474 0.7203 0.3624 0.098 Uiso 1 1 calc R . .
O9 O -0.2310(16) 0.5628(8) 0.0645(7) 0.084(3) Uani 1 1 d . . .
N1 N 0.0824(15) 0.5772(8) 0.1375(6) 0.055(2) Uani 1 1 d . . .
C24 C 0.051(3) 0.4550(15) 0.1474(14) 0.118(8) Uani 1 1 d . . .
H24A H -0.0561 0.4324 0.1845 0.177 Uiso 1 1 calc R . .
H24B H 0.1902 0.4378 0.1646 0.177 Uiso 1 1 calc R . .
H24C H -0.0013 0.4124 0.1000 0.177 Uiso 1 1 calc R . .
C23 C 0.286(2) 0.6538(16) 0.1735(10) 0.088(5) Uani 1 1 d . . .
H23A H 0.3808 0.6868 0.1350 0.131 Uiso 1 1 calc R . .
H23B H 0.3622 0.6091 0.2055 0.131 Uiso 1 1 calc R . .
H23C H 0.2473 0.7156 0.2035 0.131 Uiso 1 1 calc R . .
C25 C -0.060(2) 0.6193(10) 0.0955(8) 0.064(3) Uani 1 1 d . . .
H25 H -0.0256 0.6994 0.0889 0.077 Uiso 1 1 calc R . .

loop_
_atom_site_aniso_label
_atom_site_aniso_U_11
_atom_site_aniso_U_22
_atom_site_aniso_U_33
_atom_site_aniso_U_23
_atom_site_aniso_U_13
_atom_site_aniso_U_12
Cd1 0.0323(3) 0.0340(3) 0.0145(3) -0.00441(19) 0.00028(18) 0.0155(2)
O4 0.036(3) 0.045(3) 0.020(3) 0.001(2) -0.006(2) 0.010(2)
O3 0.048(3) 0.057(4) 0.019(3) -0.006(3) 0.000(2) 0.022(3)
O6 0.037(3) 0.054(4) 0.033(3) -0.004(3) 0.003(2) 0.015(3)
O2 0.036(3) 0.057(4) 0.030(3) -0.013(3) 0.005(2) 0.016(3)
O5 0.066(5) 0.043(4) 0.070(6) 0.011(4) -0.023(4) 0.011(3)
O1 0.036(3) 0.052(4) 0.022(3) -0.013(2) 0.003(2) 0.013(3)
O7 0.080(5) 0.054(4) 0.022(3) -0.001(3) 0.006(3) 0.034(3)
O8 0.043(3) 0.070(5) 0.024(3) -0.003(3) -0.002(2) -0.012(3)
C1 0.036(4) 0.036(4) 0.018(4) -0.001(3) 0.001(3) 0.016(3)
C2 0.039(4) 0.027(4) 0.024(4) -0.008(3) 0.003(3) 0.008(3)
C8 0.041(4) 0.034(4) 0.024(4) -0.003(3) 0.004(3) 0.012(3)
C9 0.038(4) 0.030(4) 0.024(4) -0.009(3) 0.009(3) 0.010(3)
C12 0.032(4) 0.039(4) 0.018(3) -0.001(3) -0.001(3) 0.015(3)
C13 0.031(3) 0.041(4) 0.017(4) -0.002(3) 0.003(3) 0.013(3)
C14 0.033(3) 0.031(4) 0.015(3) 0.001(3) -0.003(3) 0.009(3)
C15 0.031(3) 0.037(4) 0.018(4) 0.000(3) -0.001(3) 0.010(3)
C3 0.037(4) 0.033(4) 0.019(4) -0.004(3) 0.003(3) 0.014(3)
C16 0.028(3) 0.052(5) 0.018(4) -0.004(3) -0.002(3) 0.013(3)
C17 0.037(4) 0.030(4) 0.013(3) 0.002(3) 0.001(3) 0.009(3)
C18 0.032(4) 0.059(5) 0.018(4) -0.001(3) 0.002(3) 0.013(3)
C4 0.040(4) 0.029(4) 0.024(4) -0.007(3) 0.007(3) 0.014(3)
C5 0.035(4) 0.037(4) 0.033(4) -0.010(3) 0.011(3) 0.008(3)
C19 0.029(3) 0.043(4) 0.022(4) 0.000(3) -0.002(3) 0.013(3)
C20 0.033(4) 0.040(4) 0.018(4) 0.003(3) 0.002(3) 0.008(3)
C21 0.032(4) 0.041(4) 0.023(4) -0.005(3) -0.001(3) 0.006(3)
C6 0.029(4) 0.058(5) 0.034(5) -0.019(4) 0.002(3) 0.011(4)
C10 0.043(4) 0.033(4) 0.030(4) -0.006(3) 0.007(3) 0.017(3)
C7 0.036(4) 0.059(6) 0.034(5) -0.019(4) 0.003(3) 0.002(4)
C22 0.040(5) 0.066(7) 0.043(6) 0.008(5) 0.001(4) -0.005(4)
C11 0.110(10) 0.056(6) 0.038(6) 0.012(5) 0.008(6) 0.036(6)
O9 0.080(6) 0.053(5) 0.115(9) 0.011(5) -0.041(6) 0.013(4)
N1 0.053(5) 0.053(5) 0.057(6) 0.016(4) -0.003(4) 0.007(4)
C24 0.118(14) 0.072(10) 0.16(2) 0.037(11) -0.057(13) 0.023(9)
C23 0.069(8) 0.107(12) 0.080(11) 0.005(9) -0.018(7) 0.010(8)
C25 0.077(8) 0.043(5) 0.072(8) 0.007(5) -0.017(6) 0.016(5)

loop_
_atom_type_symbol
_atom_type_description
_atom_type_scat_dispersion_real
_atom_type_scat_dispersion_imag
_atom_type_scat_source
C C 0.0033 0.0016 'International Tables Vol C Tables 4.2.6.8 and 6.1.1.4'
H H 0.0000 0.0000 'International Tables Vol C Tables 4.2.6.8 and 6.1.1.4'
Cd Cd -0.8075 1.2024 'International Tables Vol C Tables 4.2.6.8 and 6.1.1.4'
N N 0.0061 0.0033 'International Tables Vol C Tables 4.2.6.8 and 6.1.1.4'
O O 0.0106 0.0060 'International Tables Vol C Tables 4.2.6.8 and 6.1.1.4'

loop_
_geom_angle_atom_site_label_1
_geom_angle_atom_site_label_2
_geom_angle_atom_site_label_3
_geom_angle
_geom_angle_site_symmetry_1
_geom_angle_site_symmetry_3
O6 Cd1 O1 140.6(2) . .
O6 Cd1 O5 89.0(3) . .
O1 Cd1 O5 95.4(3) . .
O6 Cd1 O4 82.3(2) . .
O1 Cd1 O4 135.4(2) . .
O5 Cd1 O4 97.0(3) . .
O6 Cd1 O2 85.9(2) . .
O1 Cd1 O2 55.6(2) . .
O5 Cd1 O2 85.6(3) . .
O4 Cd1 O2 167.9(2) . .
O6 Cd1 O4 86.6(2) . 2_655
O1 Cd1 O4 90.7(2) . 2_655
O5 Cd1 O4 173.9(3) . 2_655
O4 Cd1 O4 78.2(2) . 2_655
O2 Cd1 O4 98.3(2) . 2_655
O6 Cd1 O3 131.4(2) . .
O1 Cd1 O3 87.6(2) . .
O5 Cd1 O3 77.3(2) . .
O4 Cd1 O3 54.2(2) . .
O2 Cd1 O3 137.7(2) . .
O4 Cd1 O3 102.6(2) 2_655 .
C17 O4 Cd1 94.2(5) . .
C17 O4 Cd1 117.5(5) . 2_655
Cd1 O4 Cd1 101.8(2) . 2_655
C17 O3 Cd1 89.7(5) . .
C1 O2 Cd1 89.8(5) . .
C1 O1 Cd1 92.9(5) . .
C8 O7 C11 118.1(8) . .
C21 O8 C22 119.2(7) . .
O2 C1 O1 120.9(7) . .
O2 C1 C3 120.5(7) . .
O1 C1 C3 118.6(7) . .
C3 C2 C5 120.5(7) . .
C3 C2 H2 119.8 . .
C5 C2 H2 119.8 . .
O7 C8 C10 123.8(8) . 2_566
O7 C8 C9 116.6(7) . .
C10 C8 C9 119.5(8) 2_566 .
C10 C9 C8 118.8(7) . .
C10 C9 C4 121.1(7) . .
C8 C9 C4 120.1(7) . .
C21 C12 C20 117.6(7) . .
C21 C12 C15 122.6(7) . .
C20 C12 C15 119.7(7) . .
C19 C13 C14 121.1(7) . .
C19 C13 H13 119.5 . .
C14 C13 H13 119.5 . .
C16 C14 C13 118.4(7) . .
C16 C14 C17 120.2(7) . .
C13 C14 C17 121.5(7) . .
C18 C15 C19 118.3(7) . .
C18 C15 C12 121.8(7) . .
C19 C15 C12 119.8(7) . .
C2 C3 C6 119.1(7) . .
C2 C3 C1 121.3(7) . .
C6 C3 C1 119.5(7) . .
C14 C16 C18 120.8(7) . .
C14 C16 H16 119.6 . .
C18 C16 H16 119.6 . .
O3 C17 O4 121.4(7) . .
O3 C17 C14 120.0(7) . .
O4 C17 C14 118.5(7) . .
C15 C18 C16 120.7(7) . .
C15 C18 H18 119.7 . .
C16 C18 H18 119.7 . .
C7 C4 C5 118.5(7) . .
C7 C4 C9 120.1(7) . .
C5 C4 C9 121.4(7) . .
C2 C5 C4 120.8(7) . .
C2 C5 H5 119.6 . .
C4 C5 H5 119.6 . .
C13 C19 C15 120.7(7) . .
C13 C19 H19 119.7 . .
C15 C19 H19 119.7 . .
C21 C20 C12 121.7(7) 2_554 .
C21 C20 H20 119.1 2_554 .
C12 C20 H20 119.1 . .
O8 C21 C20 122.7(7) . 2_554
O8 C21 C12 116.4(7) . .
C20 C21 C12 120.7(7) 2_554 .
C7 C6 C3 120.0(7) . .
C7 C6 H6 120.0 . .
C3 C6 H6 120.0 . .
C8 C10 C9 121.7(8) 2_566 .
C8 C10 H10 119.1 2_566 .
C9 C10 H10 119.1 . .
C4 C7 C6 121.1(8) . .
C4 C7 H7 119.5 . .
C6 C7 H7 119.5 . .
O8 C22 H22A 109.5 . .
O8 C22 H22B 109.5 . .
H22A C22 H22B 109.5 . .
O8 C22 H22C 109.5 . .
H22A C22 H22C 109.5 . .
H22B C22 H22C 109.5 . .
O7 C11 H11A 109.5 . .
O7 C11 H11B 109.5 . .
H11A C11 H11B 109.5 . .
O7 C11 H11C 109.5 . .
H11A C11 H11C 109.5 . .
H11B C11 H11C 109.5 . .
C25 N1 C24 121.5(11) . .
C25 N1 C23 121.2(11) . .
C24 N1 C23 117.2(12) . .
N1 C24 H24A 109.5 . .
N1 C24 H24B 109.5 . .
H24A C24 H24B 109.5 . .
N1 C24 H24C 109.5 . .
H24A C24 H24C 109.5 . .
H24B C24 H24C 109.5 . .
N1 C23 H23A 109.5 . .
N1 C23 H23B 109.5 . .
H23A C23 H23B 109.5 . .
N1 C23 H23C 109.5 . .
H23A C23 H23C 109.5 . .
H23B C23 H23C 109.5 . .
O9 C25 N1 125.4(11) . .
O9 C25 H25 117.3 . .
N1 C25 H25 117.3 . .

loop_
_geom_bond_atom_site_label_1
_geom_bond_atom_site_label_2
_geom_bond_distance
_geom_bond_site_symmetry_2
Cd1 O6 2.268(6) .
Cd1 O1 2.310(6) .
Cd1 O5 2.317(7) .
Cd1 O4 2.369(6) .
Cd1 O2 2.387(6) .
Cd1 O4 2.430(6) 2_655
Cd1 O3 2.474(6) .
O4 C17 1.272(10) .
O4 Cd1 2.430(6) 2_655
O3 C17 1.259(10) .
O2 C1 1.251(10) .
O1 C1 1.269(10) .
O7 C8 1.370(11) .
O7 C11 1.422(13) .
O8 C21 1.379(10) .
O8 C22 1.401(11) .
C1 C3 1.505(10) .
C2 C3 1.377(11) .
C2 C5 1.383(11) .
C2 H2 0.9300 .
C8 C10 1.390(11) 2_566
C8 C9 1.390(12) .
C9 C10 1.393(12) .
C9 C4 1.493(10) .
C12 C21 1.395(11) .
C12 C20 1.396(11) .
C12 C15 1.496(10) .
C13 C19 1.376(11) .
C13 C14 1.392(10) .
C13 H13 0.9300 .
C14 C16 1.385(11) .
C14 C17 1.500(10) .
C15 C18 1.379(11) .
C15 C19 1.408(11) .
C3 C6 1.396(12) .
C16 C18 1.398(11) .
C16 H16 0.9300 .
C18 H18 0.9300 .
C4 C7 1.380(12) .
C4 C5 1.393(11) .
C5 H5 0.9300 .
C19 H19 0.9300 .
C20 C21 1.384(11) 2_554
C20 H20 0.9300 .
C21 C20 1.384(11) 2_554
C6 C7 1.384(12) .
C6 H6 0.9300 .
C10 C8 1.390(11) 2_566
C10 H10 0.9300 .
C7 H7 0.9300 .
C22 H22A 0.9600 .
C22 H22B 0.9600 .
C22 H22C 0.9600 .
C11 H11A 0.9600 .
C11 H11B 0.9600 .
C11 H11C 0.9600 .
O9 C25 1.206(15) .
N1 C25 1.310(15) .
N1 C24 1.423(18) .
N1 C23 1.468(16) .
C24 H24A 0.9600 .
C24 H24B 0.9600 .
C24 H24C 0.9600 .
C23 H23A 0.9600 .
C23 H23B 0.9600 .
C23 H23C 0.9600 .
C25 H25 0.9300 .

loop_
_geom_torsion_atom_site_label_1
_geom_torsion_atom_site_label_2
_geom_torsion_atom_site_label_3
_geom_torsion_atom_site_label_4
_geom_torsion
_geom_torsion_site_symmetry_1
_geom_torsion_site_symmetry_2
_geom_torsion_site_symmetry_3
_geom_torsion_site_symmetry_4
O6 Cd1 O4 C17 -152.7(5) . . . .
O1 Cd1 O4 C17 40.4(6) . . . .
O5 Cd1 O4 C17 -64.7(5) . . . .
O2 Cd1 O4 C17 -166.4(9) . . . .
O4 Cd1 O4 C17 119.2(5) 2_655 . . .
O3 Cd1 O4 C17 4.1(4) . . . .
O6 Cd1 O4 Cd1 88.1(2) . . . 2_655
O1 Cd1 O4 Cd1 -78.8(3) . . . 2_655
O5 Cd1 O4 Cd1 176.1(2) . . . 2_655
O2 Cd1 O4 Cd1 74.3(10) . . . 2_655
O4 Cd1 O4 Cd1 0.0 2_655 . . 2_655
O3 Cd1 O4 Cd1 -115.2(3) . . . 2_655
O6 Cd1 O3 C17 27.2(6) . . . .
O1 Cd1 O3 C17 -159.5(5) . . . .
O5 Cd1 O3 C17 104.4(5) . . . .
O4 Cd1 O3 C17 -4.1(4) . . . .
O2 Cd1 O3 C17 172.9(4) . . . .
O4 Cd1 O3 C17 -69.3(5) 2_655 . . .
O6 Cd1 O2 C1 -175.9(5) . . . .
O1 Cd1 O2 C1 -4.9(5) . . . .
O5 Cd1 O2 C1 94.7(5) . . . .
O4 Cd1 O2 C1 -162.3(9) . . . .
O4 Cd1 O2 C1 -90.0(5) 2_655 . . .
O3 Cd1 O2 C1 29.1(6) . . . .
O6 Cd1 O1 C1 19.1(7) . . . .
O5 Cd1 O1 C1 -76.0(5) . . . .
O4 Cd1 O1 C1 178.3(4) . . . .
O2 Cd1 O1 C1 4.9(5) . . . .
O4 Cd1 O1 C1 104.5(5) 2_655 . . .
O3 Cd1 O1 C1 -152.9(5) . . . .
Cd1 O2 C1 O1 8.7(8) . . . .
Cd1 O2 C1 C3 -171.7(6) . . . .
Cd1 O1 C1 O2 -9.0(8) . . . .
Cd1 O1 C1 C3 171.4(6) . . . .
C11 O7 C8 C10 12.7(14) . . . 2_566
C11 O7 C8 C9 -168.2(9) . . . .
O7 C8 C9 C10 -179.4(8) . . . .
C10 C8 C9 C10 -0.3(13) 2_566 . . .
O7 C8 C9 C4 2.2(11) . . . .
C10 C8 C9 C4 -178.8(7) 2_566 . . .
C19 C13 C14 C16 -1.4(12) . . . .
C19 C13 C14 C17 177.8(7) . . . .
C21 C12 C15 C18 -48.8(12) . . . .
C20 C12 C15 C18 128.6(9) . . . .
C21 C12 C15 C19 131.9(9) . . . .
C20 C12 C15 C19 -50.8(11) . . . .
C5 C2 C3 C6 1.4(13) . . . .
C5 C2 C3 C1 -176.4(8) . . . .
O2 C1 C3 C2 -169.3(8) . . . .
O1 C1 C3 C2 10.3(11) . . . .
O2 C1 C3 C6 12.9(12) . . . .
O1 C1 C3 C6 -167.4(8) . . . .
C13 C14 C16 C18 2.8(12) . . . .
C17 C14 C16 C18 -176.5(7) . . . .
Cd1 O3 C17 O4 7.3(7) . . . .
Cd1 O3 C17 C14 -169.5(6) . . . .
Cd1 O4 C17 O3 -7.6(8) . . . .
Cd1 O4 C17 O3 98.0(8) 2_655 . . .
Cd1 O4 C17 C14 169.2(6) . . . .
Cd1 O4 C17 C14 -85.2(7) 2_655 . . .
C16 C14 C17 O3 168.0(8) . . . .
C13 C14 C17 O3 -11.2(11) . . . .
C16 C14 C17 O4 -8.9(11) . . . .
C13 C14 C17 O4 171.9(7) . . . .
C19 C15 C18 C16 1.8(13) . . . .
C12 C15 C18 C16 -177.6(8) . . . .
C14 C16 C18 C15 -3.1(13) . . . .
C10 C9 C4 C7 -79.7(11) . . . .
C8 C9 C4 C7 98.7(10) . . . .
C10 C9 C4 C5 102.6(10) . . . .
C8 C9 C4 C5 -78.9(10) . . . .
C3 C2 C5 C4 0.9(13) . . . .
C7 C4 C5 C2 -1.7(13) . . . .
C9 C4 C5 C2 176.0(8) . . . .
C14 C13 C19 C15 0.2(12) . . . .
C18 C15 C19 C13 -0.4(12) . . . .
C12 C15 C19 C13 179.0(7) . . . .
C21 C12 C20 C21 -1.0(14) . . . 2_554
C15 C12 C20 C21 -178.6(8) . . . 2_554
C22 O8 C21 C20 -17.4(14) . . . 2_554
C22 O8 C21 C12 167.8(9) . . . .
C20 C12 C21 O8 175.9(8) . . . .
C15 C12 C21 O8 -6.7(12) . . . .
C20 C12 C21 C20 1.0(14) . . . 2_554
C15 C12 C21 C20 178.5(8) . . . 2_554
C2 C3 C6 C7 -2.8(14) . . . .
C1 C3 C6 C7 174.9(9) . . . .
C8 C9 C10 C8 0.3(13) . . . 2_566
C4 C9 C10 C8 178.8(7) . . . 2_566
C5 C4 C7 C6 0.2(15) . . . .
C9 C4 C7 C6 -177.5(9) . . . .
C3 C6 C7 C4 2.1(16) . . . .
C24 N1 C25 O9 3(3) . . . .
C23 N1 C25 O9 -179.3(16) . . . .
